data_1502997
loop_
_publ_author_name
'Tao, Yinsong'
'Wang, Bo'
'Wang, Baomin'
'Qu, Lihong'
'Qu, Jingping'

_publ_section_title
;
 Highly efficient and regioselective allylation with allylic alcohols
 catalyzed by [Mo(3)S(4)Pd(eta(3)-allyl)] clusters.
;
_journal_issue 12
_journal_name_full 'Organic letters'
_journal_page_first 2726
_journal_page_last 2729
_journal_paper_doi 10.1021/ol100805c
_journal_volume 12
_journal_year 2010
_chemical_formula_moiety 'C33 H50 F12 Mo3 P2 Pd S4'
_chemical_formula_sum 'C33 H50 F12 Mo3 P2 Pd S4'
_chemical_formula_weight 1259.13
_chemical_name_systematic
; 
 ? 
;
_space_group_IT_number 14
_symmetry_cell_setting monoclinic
_symmetry_space_group_name_Hall '-P 2yn'
_symmetry_space_group_name_H-M 'P 1 21/n 1'
_atom_sites_solution_hydrogens geom
_atom_sites_solution_primary direct
_atom_sites_solution_secondary difmap
_audit_creation_method SHELXL-97
_cell_angle_alpha 90.00
_cell_angle_beta 90.39(3)
_cell_angle_gamma 90.00
_cell_formula_units_Z 4
_cell_length_a 12.422(3)
_cell_length_b 15.870(3)
_cell_length_c 23.192(5)
_cell_measurement_reflns_used 6371
_cell_measurement_temperature 293(2)
_cell_measurement_theta_max 27.45
_cell_measurement_theta_min 2.27
_cell_volume 4571.9(17)
_computing_cell_refinement 'Bruker XSCANS'
_computing_data_collection 'Bruker XSCANS'
_computing_data_reduction 'Bruker SHELXTL'
_computing_molecular_graphics 'Bruker SHELXTL'
_computing_publication_material 'Bruker SHELXTL'
_computing_structure_refinement 'Bruker SHELXTL'
_computing_structure_solution 'Bruker SHELXTL'
_diffrn_ambient_temperature 293(2)
_diffrn_measured_fraction_theta_full 0.999
_diffrn_measured_fraction_theta_max 0.999
_diffrn_measurement_device_type 'Bruker P4'
_diffrn_measurement_method '\w scans'
_diffrn_radiation_monochromator graphite
_diffrn_radiation_source 'fine-focus sealed tube'
_diffrn_radiation_type MoK\a
_diffrn_radiation_wavelength 0.71073
_diffrn_reflns_av_R_equivalents 0.0389
_diffrn_reflns_av_sigmaI/netI 0.0444
_diffrn_reflns_limit_h_max 14
_diffrn_reflns_limit_h_min -13
_diffrn_reflns_limit_k_max 18
_diffrn_reflns_limit_k_min -15
_diffrn_reflns_limit_l_max 26
_diffrn_reflns_limit_l_min -27
_diffrn_reflns_number 22240
_diffrn_reflns_theta_full 25.00
_diffrn_reflns_theta_max 25.00
_diffrn_reflns_theta_min 1.85
_exptl_absorpt_coefficient_mu 1.517
_exptl_absorpt_correction_T_max 0.7513
_exptl_absorpt_correction_T_min 0.6761
_exptl_absorpt_correction_type empirical
_exptl_absorpt_process_details SADABS
_exptl_crystal_colour 'yellowish green'
_exptl_crystal_density_diffrn 1.829
_exptl_crystal_density_method 'not measured'
_exptl_crystal_description plate
_exptl_crystal_F_000 2488
_exptl_crystal_size_max 0.28
_exptl_crystal_size_mid 0.25
_exptl_crystal_size_min 0.20
_refine_diff_density_max 2.349
_refine_diff_density_min -0.825
_refine_diff_density_rms 0.162
_refine_ls_extinction_method none
_refine_ls_goodness_of_fit_ref 1.030
_refine_ls_hydrogen_treatment constr
_refine_ls_matrix_type full
_refine_ls_number_parameters 530
_refine_ls_number_reflns 8043
_refine_ls_number_restraints 309
_refine_ls_restrained_S_all 1.088
_refine_ls_R_factor_all 0.0800
_refine_ls_R_factor_gt 0.0605
_refine_ls_shift/su_max 0.003
_refine_ls_shift/su_mean 0.000
_refine_ls_structure_factor_coef Fsqd
_refine_ls_weighting_details 'calc w=1/[\s^2^(Fo^2^)+(0.1314P)^2^+7.2211P] where P=(Fo^2^+2Fc^2^)/3'
_refine_ls_weighting_scheme calc
_refine_ls_wR_factor_gt 0.1829
_refine_ls_wR_factor_ref 0.2012
_reflns_number_gt 6011
_reflns_number_total 8043
_reflns_threshold_expression >2sigma(I)
_cod_data_source_file ol100805c_si_002.cif
_cod_data_source_block ds1
_cod_depositor_comments
;
The following automatic conversions were performed:

'_symmetry_cell_setting' value 'Monoclinic' changed to 'monoclinic'
according to /home/saulius/struct/CIF-dictionaries/cif_core.dic
dictionary named 'cif_core.dic' version 2.4.2 from 2011-04-26.

Automatic conversion script
Id: cif_fix_values 1715 2011-07-08 13:25:40Z adriana 
;
_cod_original_cell_volume 4572.2(16)
_cod_original_sg_symbol_H-M 'P2(1)/n  '
_cod_database_code 1502997

loop_
_symmetry_equiv_pos_as_xyz
'x, y, z'
'-x+1/2, y+1/2, -z+1/2'
'-x, -y, -z'
'x-1/2, -y-1/2, z-1/2'

loop_
_atom_site_label
_atom_site_type_symbol
_atom_site_fract_x
_atom_site_fract_y
_atom_site_fract_z
_atom_site_U_iso_or_equiv
_atom_site_adp_type
_atom_site_occupancy
_atom_site_symmetry_multiplicity
_atom_site_calc_flag
_atom_site_refinement_flags
Pd1 Pd 0.54833(5) 0.85865(4) 0.30392(3) 0.07457(18) Uani 1 1 d U
Mo1 Mo 0.44559(4) 0.68471(3) 0.29542(2) 0.04211(13) Uani 1 1 d .
Mo2 Mo 0.58507(4) 0.72100(3) 0.38886(2) 0.04007(12) Uani 1 1 d .
Mo3 Mo 0.37610(4) 0.79538(3) 0.38315(2) 0.03957(12) Uani 1 1 d .
S1 S 0.35803(12) 0.81319(10) 0.28436(6) 0.0505(4) Uani 1 1 d .
S2 S 0.53815(12) 0.86131(9) 0.40613(7) 0.0518(4) Uani 1 1 d .
S3 S 0.62814(12) 0.71382(10) 0.29236(6) 0.0474(4) Uani 1 1 d .
S4 S 0.41861(11) 0.65356(9) 0.39231(6) 0.0431(3) Uani 1 1 d .
C1 C 0.4605(8) 0.6272(6) 0.2024(3) 0.096(3) Uani 1 1 d .
C2 C 0.3512(6) 0.6487(5) 0.2094(3) 0.067(2) Uani 1 1 d .
C3 C 0.3121(5) 0.5985(4) 0.2563(3) 0.0644(19) Uani 1 1 d .
C4 C 0.3938(6) 0.5461(4) 0.2745(3) 0.068(2) Uani 1 1 d .
C5 C 0.4841(6) 0.5618(4) 0.2429(4) 0.084(2) Uani 1 1 d .
C6 C 0.5296(9) 0.6596(8) 0.1562(4) 0.150(4) Uani 1 1 d .
H6A H 0.5212 0.6251 0.1225 0.225 Uiso 1 1 calc R
H6B H 0.6034 0.6585 0.1688 0.225 Uiso 1 1 calc R
H6C H 0.5092 0.7165 0.1473 0.225 Uiso 1 1 calc R
C7 C 0.2847(9) 0.7059(6) 0.1716(4) 0.124(4) Uani 1 1 d .
H7A H 0.2555 0.6742 0.1399 0.186 Uiso 1 1 calc R
H7B H 0.3292 0.7504 0.1571 0.186 Uiso 1 1 calc R
H7C H 0.2271 0.7295 0.1937 0.186 Uiso 1 1 calc R
C8 C 0.1954(6) 0.5942(6) 0.2723(4) 0.103(3) Uani 1 1 d .
H8A H 0.1597 0.5529 0.2487 0.154 Uiso 1 1 calc R
H8B H 0.1626 0.6483 0.2664 0.154 Uiso 1 1 calc R
H8C H 0.1893 0.5785 0.3122 0.154 Uiso 1 1 calc R
C9 C 0.3806(10) 0.4755(5) 0.3190(4) 0.123(4) Uani 1 1 d .
H9A H 0.3586 0.4247 0.2998 0.185 Uiso 1 1 calc R
H9B H 0.3271 0.4915 0.3466 0.185 Uiso 1 1 calc R
H9C H 0.4480 0.4662 0.3385 0.185 Uiso 1 1 calc R
C10 C 0.5859(7) 0.5115(6) 0.2462(5) 0.152(4) Uani 1 1 d .
H10A H 0.5808 0.4643 0.2204 0.229 Uiso 1 1 calc R
H10B H 0.5965 0.4916 0.2849 0.229 Uiso 1 1 calc R
H10C H 0.6456 0.5463 0.2353 0.229 Uiso 1 1 calc R
C11 C 0.3090(5) 0.8714(4) 0.4642(3) 0.0607(18) Uani 1 1 d .
C12 C 0.2687(5) 0.9090(4) 0.4134(3) 0.0619(18) Uani 1 1 d .
C13 C 0.2007(5) 0.8521(5) 0.3859(3) 0.0596(18) Uani 1 1 d .
C14 C 0.2021(5) 0.7755(4) 0.4166(3) 0.0537(17) Uani 1 1 d .
C15 C 0.2672(5) 0.7872(4) 0.4660(3) 0.0593(18) Uani 1 1 d .
C16 C 0.3713(7) 0.9110(6) 0.5133(4) 0.105(3) Uani 1 1 d .
H16A H 0.3220 0.9351 0.5404 0.158 Uiso 1 1 calc R
H16B H 0.4175 0.9543 0.4985 0.158 Uiso 1 1 calc R
H16C H 0.4140 0.8687 0.5322 0.158 Uiso 1 1 calc R
C17 C 0.2883(8) 0.9953(5) 0.3946(4) 0.106(3) Uani 1 1 d .
H17A H 0.2361 1.0321 0.4118 0.159 Uiso 1 1 calc R
H17B H 0.2823 0.9984 0.3534 0.159 Uiso 1 1 calc R
H17C H 0.3593 1.0123 0.4064 0.159 Uiso 1 1 calc R
C18 C 0.1268(7) 0.8730(7) 0.3350(3) 0.106(3) Uani 1 1 d .
H18A H 0.0600 0.8952 0.3491 0.159 Uiso 1 1 calc R
H18B H 0.1131 0.8229 0.3131 0.159 Uiso 1 1 calc R
H18C H 0.1608 0.9142 0.3109 0.159 Uiso 1 1 calc R
C19 C 0.1341(7) 0.6983(5) 0.4066(4) 0.096(3) Uani 1 1 d .
H19A H 0.0658 0.7053 0.4251 0.144 Uiso 1 1 calc R
H19B H 0.1701 0.6499 0.4223 0.144 Uiso 1 1 calc R
H19C H 0.1231 0.6905 0.3659 0.144 Uiso 1 1 calc R
C20 C 0.2808(7) 0.7284(6) 0.5166(4) 0.104(3) Uani 1 1 d .
H20A H 0.2256 0.7395 0.5444 0.156 Uiso 1 1 calc R
H20B H 0.3502 0.7372 0.5340 0.156 Uiso 1 1 calc R
H20C H 0.2751 0.6712 0.5036 0.156 Uiso 1 1 calc R
C21 C 0.6931(6) 0.7370(5) 0.4729(3) 0.071(2) Uani 1 1 d .
C22 C 0.7605(5) 0.7336(5) 0.4260(3) 0.069(2) Uani 1 1 d .
C23 C 0.7534(5) 0.6519(5) 0.4019(3) 0.0651(19) Uani 1 1 d .
C24 C 0.6718(6) 0.6087(4) 0.4334(3) 0.067(2) Uani 1 1 d .
C25 C 0.6366(6) 0.6635(5) 0.4783(3) 0.069(2) Uani 1 1 d .
C26 C 0.6901(8) 0.8127(6) 0.5131(4) 0.124(3) Uani 1 1 d .
H26A H 0.7419 0.8052 0.5436 0.186 Uiso 1 1 calc R
H26B H 0.6194 0.8179 0.5293 0.186 Uiso 1 1 calc R
H26C H 0.7069 0.8628 0.4919 0.186 Uiso 1 1 calc R
C27 C 0.8406(7) 0.8013(6) 0.4034(5) 0.117(4) Uani 1 1 d .
H27A H 0.9078 0.7963 0.4238 0.176 Uiso 1 1 calc R
H27B H 0.8111 0.8565 0.4097 0.176 Uiso 1 1 calc R
H27C H 0.8522 0.7929 0.3629 0.176 Uiso 1 1 calc R
C28 C 0.8295(7) 0.6192(7) 0.3564(4) 0.110(3) Uani 1 1 d .
H28A H 0.8917 0.5949 0.3747 0.166 Uiso 1 1 calc R
H28B H 0.8514 0.6648 0.3319 0.166 Uiso 1 1 calc R
H28C H 0.7937 0.5770 0.3336 0.166 Uiso 1 1 calc R
C29 C 0.6479(9) 0.5184(5) 0.4272(5) 0.131(4) Uani 1 1 d .
H29A H 0.6965 0.4864 0.4509 0.197 Uiso 1 1 calc R
H29B H 0.6564 0.5021 0.3876 0.197 Uiso 1 1 calc R
H29C H 0.5752 0.5078 0.4389 0.197 Uiso 1 1 calc R
C30 C 0.5675(8) 0.6403(8) 0.5244(4) 0.145(4) Uani 1 1 d .
H30A H 0.6098 0.6185 0.5558 0.218 Uiso 1 1 calc R
H30B H 0.5178 0.5980 0.5114 0.218 Uiso 1 1 calc R
H30C H 0.5283 0.6889 0.5371 0.218 Uiso 1 1 calc R
P1 P 0.92208(19) 0.74106(16) 0.18923(9) 0.0792(6) Uani 1 1 d U
F1 F 0.8199(7) 0.6980(6) 0.1765(5) 0.218(4) Uani 1 1 d U
F2 F 0.9539(8) 0.6748(5) 0.2339(4) 0.179(3) Uani 1 1 d U
F3 F 0.9043(8) 0.8161(6) 0.1453(4) 0.193(3) Uani 1 1 d U
F4 F 1.0332(6) 0.7826(5) 0.2038(4) 0.162(3) Uani 1 1 d U
F5 F 0.9757(7) 0.6886(6) 0.1424(3) 0.186(3) Uani 1 1 d U
F6 F 0.8702(7) 0.7940(5) 0.2383(4) 0.168(3) Uani 1 1 d U
P3 P 0.0000 1.0000 0.5000 0.0778(9) Uani 1 2 d SU
F33 F -0.1168(7) 0.9890(7) 0.4854(5) 0.229(4) Uani 1 1 d U
F32 F 0.0212(7) 0.9895(7) 0.4376(3) 0.215(4) Uani 1 1 d U
F31 F -0.0283(9) 1.0917(5) 0.5016(4) 0.213(4) Uani 1 1 d U
P2 P 0.4257(3) 0.9224(2) 0.06022(16) 0.0847(13) Uani 0.50 1 d PDU
F25 F 0.4364(10) 0.9317(7) -0.0070(2) 0.187(5) Uani 0.50 1 d PDU
F26 F 0.4099(10) 0.9129(8) 0.1276(3) 0.185(5) Uani 0.50 1 d PDU
F24 F 0.5474(5) 0.8908(7) 0.0673(5) 0.188(5) Uani 0.50 1 d PDU
F23 F 0.4017(9) 0.8252(4) 0.0479(4) 0.180(5) Uani 0.50 1 d PDU
F22 F 0.3059(5) 0.9516(7) 0.0609(5) 0.167(5) Uani 0.50 1 d PDU
F21 F 0.4644(9) 1.0169(4) 0.0701(5) 0.187(5) Uani 0.50 1 d PDU
C32 C 0.6006(10) 0.9683(6) 0.2617(5) 0.139(3) Uani 1 1 d U
H32A H 0.5587 1.0206 0.2621 0.167 Uiso 1 1 calc R
C31 C 0.6746(10) 0.9489(7) 0.3048(6) 0.142(3) Uani 1 1 d U
H31A H 0.6775 0.9867 0.3376 0.171 Uiso 1 1 calc R
H31B H 0.7448 0.9295 0.2924 0.171 Uiso 1 1 calc R
C33 C 0.5872(11) 0.9073(7) 0.2185(5) 0.143(3) Uani 1 1 d U
H33A H 0.6521 0.8858 0.2007 0.172 Uiso 1 1 calc R
H33B H 0.5276 0.9152 0.1918 0.172 Uiso 1 1 calc R

loop_
_atom_site_aniso_label
_atom_site_aniso_U_11
_atom_site_aniso_U_22
_atom_site_aniso_U_33
_atom_site_aniso_U_23
_atom_site_aniso_U_13
_atom_site_aniso_U_12
Pd1 0.0904(4) 0.0598(3) 0.0735(3) 0.0215(3) -0.0003(3) -0.0233(3)
Mo1 0.0425(2) 0.0422(3) 0.0416(2) -0.0048(2) -0.0027(2) -0.0028(2)
Mo2 0.0391(2) 0.0379(2) 0.0431(3) -0.00202(19) -0.0054(2) 0.0006(2)
Mo3 0.0383(2) 0.0370(2) 0.0434(3) 0.00100(19) 0.0000(2) 0.00085(19)
S1 0.0498(8) 0.0561(9) 0.0455(8) 0.0081(6) -0.0021(6) 0.0058(7)
S2 0.0484(8) 0.0392(7) 0.0678(9) -0.0104(7) -0.0067(7) -0.0029(6)
S3 0.0411(7) 0.0526(8) 0.0484(8) -0.0001(6) 0.0026(6) -0.0009(6)
S4 0.0463(7) 0.0362(7) 0.0467(7) 0.0039(6) -0.0003(6) -0.0035(6)
C1 0.126(7) 0.109(6) 0.053(4) -0.039(4) 0.011(4) -0.044(5)
C2 0.072(4) 0.081(5) 0.046(3) -0.017(3) -0.010(3) -0.009(4)
C3 0.063(4) 0.072(4) 0.058(4) -0.027(3) -0.011(3) -0.009(3)
C4 0.083(4) 0.045(3) 0.076(4) -0.025(3) -0.025(4) -0.001(3)
C5 0.058(4) 0.079(4) 0.114(5) -0.072(4) -0.013(4) 0.003(3)
C6 0.147(8) 0.227(10) 0.078(5) -0.075(6) 0.046(5) -0.097(8)
C7 0.174(9) 0.114(7) 0.083(5) 0.020(5) -0.070(6) -0.020(7)
C8 0.066(5) 0.122(7) 0.120(7) -0.027(6) -0.002(5) -0.037(5)
C9 0.215(11) 0.046(4) 0.108(7) 0.009(4) -0.055(7) -0.025(6)
C10 0.090(6) 0.133(6) 0.234(10) -0.128(6) -0.054(6) 0.058(5)
C11 0.060(4) 0.071(4) 0.051(3) -0.027(3) 0.010(3) 0.004(3)
C12 0.068(4) 0.055(4) 0.063(4) 0.002(3) 0.018(3) 0.018(3)
C13 0.042(3) 0.087(5) 0.049(3) 0.004(3) -0.003(3) 0.023(3)
C14 0.041(3) 0.062(4) 0.058(4) 0.001(3) 0.009(3) 0.000(3)
C15 0.050(3) 0.078(4) 0.051(3) 0.010(3) 0.008(3) 0.016(3)
C16 0.077(5) 0.152(8) 0.086(5) -0.057(5) 0.010(4) -0.005(6)
C17 0.127(6) 0.054(4) 0.138(7) 0.005(5) 0.066(6) 0.029(4)
C18 0.092(5) 0.160(8) 0.065(5) 0.017(5) -0.017(4) 0.069(5)
C19 0.068(5) 0.096(6) 0.124(7) -0.019(5) 0.023(5) -0.017(4)
C20 0.095(6) 0.122(6) 0.095(6) 0.056(5) 0.029(5) 0.041(5)
C21 0.067(4) 0.099(5) 0.046(3) -0.016(3) -0.021(3) 0.025(4)
C22 0.053(4) 0.078(5) 0.076(4) -0.011(4) -0.027(3) -0.001(4)
C23 0.055(3) 0.076(4) 0.065(4) -0.014(3) -0.024(3) 0.026(3)
C24 0.070(4) 0.047(3) 0.084(4) 0.016(3) -0.031(4) 0.011(3)
C25 0.059(4) 0.092(5) 0.056(4) 0.028(4) -0.011(3) 0.013(4)
C26 0.153(8) 0.121(6) 0.096(5) -0.062(5) -0.069(5) 0.059(6)
C27 0.069(5) 0.109(7) 0.173(10) 0.024(7) -0.038(6) -0.034(5)
C28 0.078(5) 0.165(8) 0.088(6) -0.024(6) 0.003(4) 0.065(5)
C29 0.160(9) 0.061(5) 0.172(9) 0.040(6) -0.059(8) 0.003(6)
C30 0.095(6) 0.262(12) 0.079(5) 0.083(6) 0.007(5) 0.070(7)
P1 0.0836(13) 0.0906(14) 0.0632(11) -0.0036(11) -0.0007(10) -0.0131(12)
F1 0.131(5) 0.233(7) 0.292(8) -0.090(7) 0.025(6) -0.066(5)
F2 0.245(8) 0.122(5) 0.169(6) 0.036(5) -0.013(6) 0.011(5)
F3 0.231(8) 0.189(6) 0.160(6) 0.048(5) -0.043(6) -0.022(6)
F4 0.128(5) 0.152(5) 0.205(7) -0.016(5) -0.021(5) -0.042(4)
F5 0.192(6) 0.204(6) 0.163(5) -0.082(5) 0.063(5) -0.017(5)
F6 0.193(6) 0.144(5) 0.170(6) -0.032(5) 0.046(5) 0.020(5)
P3 0.0671(16) 0.0798(18) 0.0869(19) -0.0191(15) 0.0212(14) -0.0074(14)
F33 0.126(5) 0.268(8) 0.292(9) -0.129(7) 0.002(6) -0.010(6)
F32 0.221(7) 0.299(9) 0.125(5) 0.001(6) 0.044(5) 0.094(7)
F31 0.266(9) 0.103(5) 0.270(9) -0.036(6) -0.048(8) 0.027(6)
P2 0.094(3) 0.081(3) 0.079(3) 0.002(2) -0.027(2) -0.025(2)
F25 0.200(10) 0.222(10) 0.138(9) -0.044(9) -0.028(8) -0.048(10)
F26 0.208(10) 0.204(10) 0.143(9) -0.028(9) 0.030(9) -0.040(10)
F24 0.195(10) 0.209(10) 0.159(9) -0.037(9) 0.009(9) 0.039(10)
F23 0.256(10) 0.165(8) 0.118(7) 0.006(7) -0.075(8) -0.103(8)
F22 0.135(8) 0.195(9) 0.173(9) -0.086(8) 0.033(7) -0.037(8)
F21 0.200(11) 0.177(10) 0.184(10) -0.029(9) -0.024(9) -0.016(9)
C32 0.169(7) 0.094(5) 0.156(6) 0.067(5) 0.019(6) -0.049(5)
C31 0.139(6) 0.132(6) 0.156(7) 0.030(6) 0.001(6) -0.058(6)
C33 0.176(7) 0.139(6) 0.115(6) 0.060(5) 0.009(6) -0.053(6)

loop_
_atom_type_symbol
_atom_type_description
_atom_type_scat_dispersion_real
_atom_type_scat_dispersion_imag
_atom_type_scat_source
C C 0.0033 0.0016 'International Tables Vol C Tables 4.2.6.8 and 6.1.1.4'
H H 0.0000 0.0000 'International Tables Vol C Tables 4.2.6.8 and 6.1.1.4'
F F 0.0171 0.0103 'International Tables Vol C Tables 4.2.6.8 and 6.1.1.4'
P P 0.1023 0.0942 'International Tables Vol C Tables 4.2.6.8 and 6.1.1.4'
Mo Mo -1.6832 0.6857 'International Tables Vol C Tables 4.2.6.8 and 6.1.1.4'
Pd Pd -0.9988 1.0072 'International Tables Vol C Tables 4.2.6.8 and 6.1.1.4'
S S 0.1246 0.1234 'International Tables Vol C Tables 4.2.6.8 and 6.1.1.4'

loop_
_geom_angle_atom_site_label_1
_geom_angle_atom_site_label_2
_geom_angle_atom_site_label_3
_geom_angle
_geom_angle_site_symmetry_1
_geom_angle_site_symmetry_3
C32 Pd1 C31 38.4(4) . .
C32 Pd1 C33 38.1(4) . .
C31 Pd1 C33 66.6(5) . .
C32 Pd1 S2 118.0(3) . .
C31 Pd1 S2 91.3(4) . .
C33 Pd1 S2 155.9(3) . .
C32 Pd1 S1 116.6(4) . .
C31 Pd1 S1 152.9(3) . .
C33 Pd1 S1 98.7(3) . .
S2 Pd1 S1 97.42(6) . .
C32 Pd1 S3 125.7(3) . .
C31 Pd1 S3 109.0(4) . .
C33 Pd1 S3 97.9(3) . .
S2 Pd1 S3 98.40(5) . .
S1 Pd1 S3 95.13(5) . .
C32 Pd1 Mo2 150.5(3) . .
C31 Pd1 Mo2 112.3(3) . .
C33 Pd1 Mo2 145.8(3) . .
S2 Pd1 Mo2 50.29(4) . .
S1 Pd1 Mo2 92.79(4) . .
S3 Pd1 Mo2 48.81(4) . .
C32 Pd1 Mo3 141.8(3) . .
C31 Pd1 Mo3 138.5(4) . .
C33 Pd1 Mo3 146.8(4) . .
S2 Pd1 Mo3 49.62(4) . .
S1 Pd1 Mo3 48.73(4) . .
S3 Pd1 Mo3 92.44(4) . .
Mo2 Pd1 Mo3 57.04(2) . .
C32 Pd1 Mo1 148.3(3) . .
C31 Pd1 Mo1 157.0(4) . .
C33 Pd1 Mo1 110.9(3) . .
S2 Pd1 Mo1 93.19(4) . .
S1 Pd1 Mo1 48.27(4) . .
S3 Pd1 Mo1 48.03(4) . .
Mo2 Pd1 Mo1 55.93(2) . .
Mo3 Pd1 Mo1 55.719(17) . .
S3 Mo1 S1 106.21(6) . .
S3 Mo1 S4 102.67(6) . .
S1 Mo1 S4 102.86(6) . .
S3 Mo1 C3 143.13(17) . .
S1 Mo1 C3 98.10(18) . .
S4 Mo1 C3 98.31(18) . .
S3 Mo1 C4 116.67(19) . .
S1 Mo1 C4 132.33(18) . .
S4 Mo1 C4 87.68(18) . .
C3 Mo1 C4 34.3(2) . .
S3 Mo1 C5 86.94(18) . .
S1 Mo1 C5 140.1(2) . .
S4 Mo1 C5 110.8(2) . .
C3 Mo1 C5 57.2(2) . .
C4 Mo1 C5 33.9(3) . .
S3 Mo1 C1 88.0(2) . .
S1 Mo1 C1 106.2(2) . .
S4 Mo1 C1 144.7(2) . .
C3 Mo1 C1 58.3(3) . .
C4 Mo1 C1 57.9(3) . .
C5 Mo1 C1 35.4(3) . .
S3 Mo1 C2 119.98(18) . .
S1 Mo1 C2 83.73(19) . .
S4 Mo1 C2 133.31(18) . .
C3 Mo1 C2 35.5(2) . .
C4 Mo1 C2 57.8(3) . .
C5 Mo1 C2 57.8(3) . .
C1 Mo1 C2 34.7(3) . .
S3 Mo1 Mo2 52.20(4) . .
S1 Mo1 Mo2 100.95(4) . .
S4 Mo1 Mo2 52.71(4) . .
C3 Mo1 Mo2 148.22(18) . .
C4 Mo1 Mo2 121.12(17) . .
C5 Mo1 Mo2 116.14(19) . .
C1 Mo1 Mo2 137.0(2) . .
C2 Mo1 Mo2 171.66(18) . .
S3 Mo1 Mo3 101.65(5) . .
S1 Mo1 Mo3 52.38(4) . .
S4 Mo1 Mo3 52.44(4) . .
C3 Mo1 Mo3 115.16(17) . .
C4 Mo1 Mo3 130.38(19) . .
C5 Mo1 Mo3 162.3(2) . .
C1 Mo1 Mo3 158.1(2) . .
C2 Mo1 Mo3 127.04(18) . .
Mo2 Mo1 Mo3 60.65(2) . .
S3 Mo1 Pd1 53.95(4) . .
S1 Mo1 Pd1 53.69(4) . .
S4 Mo1 Pd1 101.12(4) . .
C3 Mo1 Pd1 148.67(18) . .
C4 Mo1 Pd1 168.17(19) . .
C5 Mo1 Pd1 134.31(19) . .
C1 Mo1 Pd1 112.1(2) . .
C2 Mo1 Pd1 118.44(18) . .
Mo2 Mo1 Pd1 60.737(18) . .
Mo3 Mo1 Pd1 61.34(2) . .
S3 Mo2 C24 106.49(19) . .
S3 Mo2 S4 102.84(6) . .
C24 Mo2 S4 92.38(18) . .
S3 Mo2 S2 105.84(6) . .
C24 Mo2 S2 140.41(18) . .
S4 Mo2 S2 102.08(6) . .
S3 Mo2 C22 98.0(2) . .
C24 Mo2 C22 58.3(3) . .
S4 Mo2 C22 148.10(19) . .
S2 Mo2 C22 95.04(19) . .
S3 Mo2 C25 140.63(19) . .
C24 Mo2 C25 35.6(3) . .
S4 Mo2 C25 91.58(19) . .
S2 Mo2 C25 106.6(2) . .
C22 Mo2 C25 57.5(3) . .
S3 Mo2 C21 131.96(18) . .
C24 Mo2 C21 57.2(3) . .
S4 Mo2 C21 121.21(19) . .
S2 Mo2 C21 84.10(19) . .
C22 Mo2 C21 34.0(3) . .
C25 Mo2 C21 33.7(3) . .
S3 Mo2 C23 83.74(17) . .
C24 Mo2 C23 35.4(2) . .
S4 Mo2 C23 124.29(18) . .
S2 Mo2 C23 129.62(18) . .
C22 Mo2 C23 34.8(2) . .
C25 Mo2 C23 58.3(2) . .
C21 Mo2 C23 56.9(2) . .
S3 Mo2 Mo1 52.48(4) . .
C24 Mo2 Mo1 117.74(17) . .
S4 Mo2 Mo1 52.61(4) . .
S2 Mo2 Mo1 99.98(4) . .
C22 Mo2 Mo1 149.56(19) . .
C25 Mo2 Mo1 139.4(2) . .
C21 Mo2 Mo1 173.1(2) . .
C23 Mo2 Mo1 122.51(16) . .
S3 Mo2 Mo3 101.08(5) . .
C24 Mo2 Mo3 139.24(19) . .
S4 Mo2 Mo3 52.01(4) . .
S2 Mo2 Mo3 52.12(4) . .
C22 Mo2 Mo3 145.49(18) . .
C25 Mo2 Mo3 116.33(18) . .
C21 Mo2 Mo3 120.19(17) . .
C23 Mo2 Mo3 174.35(17) . .
Mo1 Mo2 Mo3 59.72(2) . .
S3 Mo2 Pd1 55.22(4) . .
C24 Mo2 Pd1 158.00(19) . .
S4 Mo2 Pd1 103.17(4) . .
S2 Mo2 Pd1 51.43(4) . .
C22 Mo2 Pd1 108.55(19) . .
C25 Mo2 Pd1 155.4(2) . .
C21 Mo2 Pd1 123.3(2) . .
C23 Mo2 Pd1 123.61(18) . .
Mo1 Mo2 Pd1 63.33(2) . .
Mo3 Mo2 Pd1 61.97(3) . .
S1 Mo3 S4 103.24(6) . .
S1 Mo3 C14 105.22(17) . .
S4 Mo3 C14 92.85(16) . .
S1 Mo3 S2 104.44(6) . .
S4 Mo3 S2 102.66(5) . .
C14 Mo3 S2 142.17(16) . .
S1 Mo3 C12 98.61(17) . .
S4 Mo3 C12 147.66(17) . .
C14 Mo3 C12 58.2(2) . .
S2 Mo3 C12 94.51(18) . .
S1 Mo3 C13 84.10(16) . .
S4 Mo3 C13 125.26(18) . .
C14 Mo3 C13 35.0(2) . .
S2 Mo3 C13 128.30(18) . .
C12 Mo3 C13 34.3(2) . .
S1 Mo3 C15 139.36(16) . .
S4 Mo3 C15 90.21(17) . .
C14 Mo3 C15 35.0(2) . .
S2 Mo3 C15 109.75(17) . .
C12 Mo3 C15 58.0(2) . .
C13 Mo3 C15 57.6(2) . .
S1 Mo3 C11 133.18(17) . .
S4 Mo3 C11 119.88(17) . .
C14 Mo3 C11 58.3(2) . .
S2 Mo3 C11 84.19(17) . .
C12 Mo3 C11 34.6(2) . .
C13 Mo3 C11 57.2(2) . .
C15 Mo3 C11 35.1(2) . .
S1 Mo3 Mo1 52.58(4) . .
S4 Mo3 Mo1 52.63(4) . .
C14 Mo3 Mo1 116.45(16) . .
S2 Mo3 Mo1 100.15(5) . .
C12 Mo3 Mo1 150.12(17) . .
C13 Mo3 Mo1 122.92(16) . .
C15 Mo3 Mo1 136.97(17) . .
C11 Mo3 Mo1 171.89(17) . .
S1 Mo3 Mo2 100.27(5) . .
S4 Mo3 Mo2 52.29(4) . .
C14 Mo3 Mo2 140.95(16) . .
S2 Mo3 Mo2 52.43(4) . .
C12 Mo3 Mo2 145.15(18) . .
C13 Mo3 Mo2 175.32(16) . .
C15 Mo3 Mo2 117.76(16) . .
C11 Mo3 Mo2 119.65(16) . .
Mo1 Mo3 Mo2 59.63(3) . .
S1 Mo3 Pd1 54.47(5) . .
S4 Mo3 Pd1 102.57(4) . .
C14 Mo3 Pd1 156.67(16) . .
S2 Mo3 Pd1 51.03(4) . .
C12 Mo3 Pd1 109.51(17) . .
C13 Mo3 Pd1 123.45(17) . .
C15 Mo3 Pd1 158.60(17) . .
C11 Mo3 Pd1 124.52(17) . .
Mo1 Mo3 Pd1 62.94(2) . .
Mo2 Mo3 Pd1 60.99(2) . .
Mo3 S1 Mo1 75.04(5) . .
Mo3 S1 Pd1 76.80(6) . .
Mo1 S1 Pd1 78.04(5) . .
Mo3 S2 Mo2 75.45(5) . .
Mo3 S2 Pd1 79.35(6) . .
Mo2 S2 Pd1 78.29(5) . .
Mo2 S3 Mo1 75.32(5) . .
Mo2 S3 Pd1 75.98(5) . .
Mo1 S3 Pd1 78.02(5) . .
Mo3 S4 Mo1 74.92(4) . .
Mo3 S4 Mo2 75.70(5) . .
Mo1 S4 Mo2 74.68(5) . .
C2 C1 C5 107.1(7) . .
C2 C1 C6 124.5(9) . .
C5 C1 C6 128.0(9) . .
C2 C1 Mo1 73.7(4) . .
C5 C1 Mo1 72.3(4) . .
C6 C1 Mo1 125.6(6) . .
C1 C2 C3 106.5(7) . .
C1 C2 C7 127.2(7) . .
C3 C2 C7 126.0(7) . .
C1 C2 Mo1 71.6(4) . .
C3 C2 Mo1 70.4(3) . .
C7 C2 Mo1 127.5(6) . .
C4 C3 C2 108.3(6) . .
C4 C3 C8 127.4(7) . .
C2 C3 C8 123.1(7) . .
C4 C3 Mo1 73.4(4) . .
C2 C3 Mo1 74.1(4) . .
C8 C3 Mo1 128.1(5) . .
C5 C4 C3 109.4(7) . .
C5 C4 C9 125.8(8) . .
C3 C4 C9 124.5(8) . .
C5 C4 Mo1 73.4(4) . .
C3 C4 Mo1 72.4(4) . .
C9 C4 Mo1 125.3(5) . .
C4 C5 C1 108.6(7) . .
C4 C5 C10 124.9(8) . .
C1 C5 C10 126.2(8) . .
C4 C5 Mo1 72.7(4) . .
C1 C5 Mo1 72.3(4) . .
C10 C5 Mo1 126.3(5) . .
C12 C11 C15 107.0(6) . .
C12 C11 C16 129.2(7) . .
C15 C11 C16 123.4(7) . .
C12 C11 Mo3 71.4(3) . .
C15 C11 Mo3 71.4(3) . .
C16 C11 Mo3 128.6(5) . .
C13 C12 C11 108.6(6) . .
C13 C12 C17 125.2(7) . .
C11 C12 C17 126.0(7) . .
C13 C12 Mo3 73.1(4) . .
C11 C12 Mo3 74.0(4) . .
C17 C12 Mo3 122.3(5) . .
C12 C13 C14 109.0(6) . .
C12 C13 C18 125.0(7) . .
C14 C13 C18 125.7(7) . .
C12 C13 Mo3 72.7(4) . .
C14 C13 Mo3 71.1(3) . .
C18 C13 Mo3 127.8(5) . .
C13 C14 C15 107.5(6) . .
C13 C14 C19 128.3(6) . .
C15 C14 C19 123.4(6) . .
C13 C14 Mo3 73.9(3) . .
C15 C14 Mo3 73.9(4) . .
C19 C14 Mo3 125.5(5) . .
C14 C15 C11 107.8(6) . .
C14 C15 C20 127.7(7) . .
C11 C15 C20 124.1(6) . .
C14 C15 Mo3 71.1(4) . .
C11 C15 Mo3 73.5(4) . .
C20 C15 Mo3 127.3(5) . .
C25 C21 C22 110.7(7) . .
C25 C21 C26 127.1(7) . .
C22 C21 C26 122.2(8) . .
C25 C21 Mo2 72.3(4) . .
C22 C21 Mo2 71.9(4) . .
C26 C21 Mo2 124.9(5) . .
C21 C22 C23 108.1(7) . .
C21 C22 C27 129.1(8) . .
C23 C22 C27 122.6(7) . .
C21 C22 Mo2 74.1(4) . .
C23 C22 Mo2 73.8(4) . .
C27 C22 Mo2 122.0(5) . .
C22 C23 C24 106.3(6) . .
C22 C23 C28 123.5(7) . .
C24 C23 C28 129.9(7) . .
C22 C23 Mo2 71.3(4) . .
C24 C23 Mo2 70.2(4) . .
C28 C23 Mo2 128.5(5) . .
C25 C24 C23 107.7(6) . .
C25 C24 C29 127.1(8) . .
C23 C24 C29 124.1(8) . .
C25 C24 Mo2 73.3(4) . .
C23 C24 Mo2 74.5(4) . .
C29 C24 Mo2 127.7(6) . .
C21 C25 C30 126.9(8) . .
C21 C25 C24 107.1(6) . .
C30 C25 C24 125.4(8) . .
C21 C25 Mo2 74.1(4) . .
C30 C25 Mo2 126.9(5) . .
C24 C25 Mo2 71.1(4) . .
F1 P1 F5 89.1(5) . .
F1 P1 F2 92.0(6) . .
F5 P1 F2 89.7(5) . .
F1 P1 F6 92.1(5) . .
F5 P1 F6 178.2(5) . .
F2 P1 F6 89.0(5) . .
F1 P1 F4 177.1(5) . .
F5 P1 F4 89.7(5) . .
F2 P1 F4 85.4(5) . .
F6 P1 F4 89.1(4) . .
F1 P1 F3 96.0(6) . .
F5 P1 F3 90.7(5) . .
F2 P1 F3 172.0(5) . .
F6 P1 F3 90.5(5) . .
F4 P1 F3 86.6(5) . .
F32 P3 F32 180.000(3) 3_576 .
F32 P3 F31 100.2(5) 3_576 3_576
F32 P3 F31 79.8(5) . 3_576
F32 P3 F31 79.8(5) 3_576 .
F32 P3 F31 100.2(5) . .
F31 P3 F31 180.000(4) 3_576 .
F32 P3 F33 93.2(5) 3_576 .
F32 P3 F33 86.8(5) . .
F31 P3 F33 96.2(6) 3_576 .
F31 P3 F33 83.8(6) . .
F32 P3 F33 86.8(5) 3_576 3_576
F32 P3 F33 93.2(5) . 3_576
F31 P3 F33 83.8(6) 3_576 3_576
F31 P3 F33 96.2(6) . 3_576
F33 P3 F33 180.000(1) . 3_576
F22 P2 F25 93.9(6) . .
F22 P2 F26 83.9(6) . .
F25 P2 F26 177.7(7) . .
F22 P2 F21 90.3(6) . .
F25 P2 F21 91.5(6) . .
F26 P2 F21 89.3(6) . .
F22 P2 F23 96.4(6) . .
F25 P2 F23 86.0(5) . .
F26 P2 F23 93.5(6) . .
F21 P2 F23 172.9(6) . .
F22 P2 F24 173.4(6) . .
F25 P2 F24 92.6(6) . .
F26 P2 F24 89.6(6) . .
F21 P2 F24 89.8(6) . .
F23 P2 F24 83.8(6) . .
C31 C32 C33 115.8(11) . .
C31 C32 Pd1 71.7(6) . .
C33 C32 Pd1 74.1(6) . .
C32 C31 Pd1 70.0(6) . .
C32 C33 Pd1 67.8(6) . .

loop_
_geom_bond_atom_site_label_1
_geom_bond_atom_site_label_2
_geom_bond_distance
_geom_bond_site_symmetry_2
Pd1 C32 2.102(9) .
Pd1 C31 2.124(11) .
Pd1 C33 2.183(10) .
Pd1 S2 2.3751(18) .
Pd1 S1 2.5100(18) .
Pd1 S3 2.5183(17) .
Pd1 Mo2 2.9748(9) .
Pd1 Mo3 3.0025(11) .
Pd1 Mo1 3.0471(9) .
Mo1 S3 2.3159(16) .
Mo1 S1 2.3244(17) .
Mo1 S4 2.3272(15) .
Mo1 C3 2.329(6) .
Mo1 C4 2.342(6) .
Mo1 C5 2.350(7) .
Mo1 C1 2.351(7) .
Mo1 C2 2.377(6) .
Mo1 Mo2 2.8248(10) .
Mo1 Mo3 2.8273(8) .
Mo2 S3 2.3074(16) .
Mo2 C24 2.322(6) .
Mo2 S4 2.3302(15) .
Mo2 S2 2.3371(16) .
Mo2 C22 2.346(7) .
Mo2 C25 2.351(6) .
Mo2 C21 2.374(6) .
Mo2 C23 2.379(6) .
Mo2 Mo3 2.8539(8) .
Mo3 S1 2.3179(16) .
Mo3 S4 2.3212(15) .
Mo3 C14 2.323(6) .
Mo3 S2 2.3274(16) .
Mo3 C12 2.354(6) .
Mo3 C13 2.359(6) .
Mo3 C15 2.360(6) .
Mo3 C11 2.388(6) .
C1 C2 1.410(12) .
C1 C5 1.429(12) .
C1 C6 1.469(12) .
C2 C3 1.435(10) .
C2 C7 1.505(11) .
C3 C4 1.376(10) .
C3 C8 1.500(10) .
C4 C5 1.367(11) .
C4 C9 1.533(11) .
C5 C10 1.496(11) .
C11 C12 1.410(9) .
C11 C15 1.434(10) .
C11 C16 1.510(10) .
C12 C13 1.388(9) .
C12 C17 1.458(10) .
C13 C14 1.408(9) .
C13 C18 1.528(9) .
C14 C15 1.410(9) .
C14 C19 1.505(10) .
C15 C20 1.508(10) .
C21 C25 1.369(11) .
C21 C22 1.380(10) .
C21 C26 1.521(11) .
C22 C23 1.415(10) .
C22 C27 1.557(12) .
C23 C24 1.429(10) .
C23 C28 1.514(10) .
C24 C25 1.427(10) .
C24 C29 1.469(11) .
C25 C30 1.424(11) .
P1 F1 1.469(9) .
P1 F5 1.525(8) .
P1 F2 1.526(8) .
P1 F6 1.558(8) .
P1 F4 1.564(7) .
P1 F3 1.581(9) .
P3 F32 1.481(7) 3_576
P3 F32 1.481(7) .
P3 F31 1.498(7) 3_576
P3 F31 1.498(7) .
P3 F33 1.498(8) .
P3 F33 1.498(9) 3_576
P2 F22 1.559(6) .
P2 F25 1.572(6) .
P2 F26 1.583(6) .
P2 F21 1.591(7) .
P2 F23 1.597(6) .
P2 F24 1.600(7) .
C32 C31 1.389(16) .
C32 C33 1.401(15) .
